data_7115620
loop_
_publ_author_name
'Akinobu Matsumoto'
'Mitsuharu Suzuki'
'Daiki Kuzuhara'
'Junpei Yuasa'
'Tsuyoshi Kawai'
'Naoki Aratani'

_publ_section_title
;
 A kinetically protected pyrene: molecular design, bright blue emission in
 the crystalline state and aromaticity relocation in its dicationic
 species
;
_journal_name_full Chem.Commun.
_journal_page_first 10956
_journal_paper_doi 10.1039/C4cc03645J
_journal_volume 50
_journal_year 2014
_chemical_formula_moiety 'C144 H122 O8'
_chemical_formula_sum 'C144 H122 O8'
_chemical_formula_weight 1980.42
_chemical_name_systematic
; 
 ? 
;
_space_group_IT_number 70
_symmetry_cell_setting orthorhombic
_symmetry_Int_Tables_number 70
_symmetry_space_group_name_Hall '-F 2uv 2vw'
_symmetry_space_group_name_H-M 'F d d d :2'
_atom_sites_solution_hydrogens geom
_atom_sites_solution_primary direct
_atom_sites_solution_secondary difmap
_audit_creation_method SHELXL-97
_cell_angle_alpha 90.00
_cell_angle_beta 90.00
_cell_angle_gamma 90.00
_cell_formula_units_Z 8
_cell_length_a 22.3697(12)
_cell_length_b 23.8656(14)
_cell_length_c 59.021(4)
_cell_measurement_reflns_used 23052
_cell_measurement_temperature 103(2)
_cell_measurement_theta_max 25.49
_cell_measurement_theta_min 3.04
_cell_volume 31509(3)
_computing_structure_refinement 'SHELXL-97 (Sheldrick, 1997)'
_computing_structure_solution 'SHELXS-97 (Sheldrick, 1990)'
_diffrn_ambient_temperature 103(2)
_diffrn_detector_area_resol_mean 10.000
_diffrn_measured_fraction_theta_full 0.992
_diffrn_measured_fraction_theta_max 0.992
_diffrn_measurement_device_type 'Rigaku R-AXIS RAPID'
_diffrn_measurement_method \w
_diffrn_radiation_monochromator graphite
_diffrn_radiation_source 'fine-focus sealed tube'
_diffrn_radiation_type MoK\a
_diffrn_radiation_wavelength 0.71075
_diffrn_reflns_av_R_equivalents 0.1138
_diffrn_reflns_av_sigmaI/netI 0.0599
_diffrn_reflns_limit_h_max 25
_diffrn_reflns_limit_h_min -25
_diffrn_reflns_limit_k_max 26
_diffrn_reflns_limit_k_min -26
_diffrn_reflns_limit_l_max 66
_diffrn_reflns_limit_l_min -66
_diffrn_reflns_number 89710
_diffrn_reflns_theta_full 23.50
_diffrn_reflns_theta_max 23.50
_diffrn_reflns_theta_min 3.04
_exptl_absorpt_coefficient_mu 0.051
_exptl_absorpt_correction_T_max 0.9985
_exptl_absorpt_correction_T_min 0.9950
_exptl_absorpt_correction_type multi-scan
_exptl_absorpt_process_details 'ABSCOR (Rigaku, 1995)'
_exptl_crystal_colour colorless
_exptl_crystal_density_diffrn 0.835
_exptl_crystal_density_method 'not measured'
_exptl_crystal_description block
_exptl_crystal_F_000 8400
_exptl_crystal_size_max 0.10
_exptl_crystal_size_mid 0.06
_exptl_crystal_size_min 0.03
_platon_squeeze_details
;
;
_refine_diff_density_max 0.283
_refine_diff_density_min -0.194
_refine_diff_density_rms 0.065
_refine_ls_extinction_method none
_refine_ls_goodness_of_fit_ref 1.129
_refine_ls_hydrogen_treatment constr
_refine_ls_matrix_type full
_refine_ls_number_parameters 411
_refine_ls_number_reflns 5795
_refine_ls_number_restraints 438
_refine_ls_restrained_S_all 1.132
_refine_ls_R_factor_all 0.2317
_refine_ls_R_factor_gt 0.1258
_refine_ls_shift/su_max 0.000
_refine_ls_shift/su_mean 0.000
_refine_ls_structure_factor_coef Fsqd
_refine_ls_weighting_details 'calc w=1/[\s^2^(Fo^2^)+(0.2000P)^2^+0.0000P] where P=(Fo^2^+2Fc^2^)/3'
_refine_ls_weighting_scheme calc
_refine_ls_wR_factor_gt 0.3171
_refine_ls_wR_factor_ref 0.3914
_reflns_number_gt 2683
_reflns_number_total 5795
_reflns_threshold_expression >2sigma(I)
_cod_data_source_file c4cc03645j2.cif
_cod_data_source_block 30805am
_cod_original_sg_symbol_H-M 'F d d d'
_cod_database_code 7115620

loop_
_symmetry_equiv_pos_as_xyz
'x, y, z'
'-x+1/4, -y+1/4, z'
'x, -y+1/4, -z+1/4'
'-x+1/4, y, -z+1/4'
'x, y+1/2, z+1/2'
'-x+1/4, -y+3/4, z+1/2'
'x, -y+3/4, -z+3/4'
'-x+1/4, y+1/2, -z+3/4'
'x+1/2, y, z+1/2'
'-x+3/4, -y+1/4, z+1/2'
'x+1/2, -y+1/4, -z+3/4'
'-x+3/4, y, -z+3/4'
'x+1/2, y+1/2, z'
'-x+3/4, -y+3/4, z'
'x+1/2, -y+3/4, -z+1/4'
'-x+3/4, y+1/2, -z+1/4'
'-x, -y, -z'
'x-1/4, y-1/4, -z'
'-x, y-1/4, z-1/4'
'x-1/4, -y, z-1/4'
'-x, -y+1/2, -z+1/2'
'x-1/4, y+1/4, -z+1/2'
'-x, y+1/4, z+1/4'
'x-1/4, -y+1/2, z+1/4'
'-x+1/2, -y, -z+1/2'
'x+1/4, y-1/4, -z+1/2'
'-x+1/2, y-1/4, z+1/4'
'x+1/4, -y, z+1/4'
'-x+1/2, -y+1/2, -z'
'x+1/4, y+1/4, -z'
'-x+1/2, y+1/4, z-1/4'
'x+1/4, -y+1/2, z-1/4'

loop_
_atom_site_label
_atom_site_type_symbol
_atom_site_fract_x
_atom_site_fract_y
_atom_site_fract_z
_atom_site_U_iso_or_equiv
_atom_site_adp_type
_atom_site_occupancy
_atom_site_symmetry_multiplicity
_atom_site_calc_flag
_atom_site_refinement_flags
_atom_site_disorder_assembly
_atom_site_disorder_group
C1 C 0.6250 0.1250 0.06651(11) 0.096(2) Uani 1 2 d SU . .
H1 H 0.6250 0.1250 0.0504 0.115 Uiso 1 2 calc SR . .
C2 C 0.6788(2) 0.1264(2) 0.07709(8) 0.0926(15) Uani 1 1 d U . .
C3 C 0.6800(2) 0.1249(2) 0.10091(8) 0.0958(16) Uani 1 1 d U . .
C4 C 0.7340(2) 0.1253(2) 0.11368(8) 0.0971(17) Uani 1 1 d U . .
H2 H 0.7711 0.1260 0.1059 0.117 Uiso 1 1 calc R . .
C5 C 0.6250 0.1250 0.11303(11) 0.093(2) Uani 1 2 d SU . .
C6 C 0.7371(2) 0.1279(3) 0.06429(7) 0.0864(14) Uani 1 1 d U . .
C7 C 0.7653(3) 0.1797(3) 0.06131(8) 0.0994(16) Uani 1 1 d U . .
C8 C 0.7429(3) 0.2310(3) 0.06961(10) 0.1195(19) Uani 1 1 d U . .
H3 H 0.7067 0.2314 0.0780 0.143 Uiso 1 1 calc R . .
C9 C 0.7714(3) 0.2785(3) 0.06585(12) 0.137(2) Uani 1 1 d U . .
H4 H 0.7547 0.3123 0.0715 0.164 Uiso 1 1 calc R . .
C10 C 0.8257(3) 0.2809(3) 0.05378(12) 0.138(2) Uani 1 1 d U . .
H5 H 0.8448 0.3158 0.0513 0.165 Uiso 1 1 calc R . .
C11 C 0.8505(3) 0.2328(3) 0.04575(11) 0.1164(18) Uani 1 1 d U . .
C12 C 0.8205(3) 0.1815(3) 0.04892(9) 0.0979(16) Uani 1 1 d U . .
C13 C 0.8447(2) 0.1303(2) 0.04094(8) 0.0859(14) Uani 1 1 d U . .
H6 H 0.8815 0.1312 0.0329 0.103 Uiso 1 1 calc R . .
C14 C 0.8176(2) 0.0799(3) 0.04422(8) 0.0866(14) Uani 1 1 d U . .
C15 C 0.8425(2) 0.0297(3) 0.03615(9) 0.0926(15) Uani 1 1 d U A .
C16 C 0.8150(2) -0.0197(3) 0.03996(11) 0.1116(18) Uani 1 1 d U . .
H7 H 0.8327 -0.0533 0.0345 0.134 Uiso 1 1 calc R . .
C17 C 0.7605(2) -0.0223(3) 0.05188(11) 0.1171(19) Uani 1 1 d U . .
H8 H 0.7419 -0.0575 0.0545 0.140 Uiso 1 1 calc R . .
C18 C 0.7349(2) 0.0247(3) 0.05957(10) 0.1045(17) Uani 1 1 d U . .
H9 H 0.6978 0.0221 0.0673 0.125 Uiso 1 1 calc R . .
C19 C 0.7615(2) 0.0792(3) 0.05653(8) 0.0876(14) Uani 1 1 d U . .
O1 O 0.9022(2) 0.22980(18) 0.03377(7) 0.1239(14) Uani 1 1 d U . .
C20 C 0.9332(4) 0.2780(4) 0.03000(16) 0.138(2) Uani 1 1 d U . .
C21 C 0.9730(4) 0.2950(4) 0.04559(17) 0.156(3) Uani 1 1 d U . .
C22 C 1.0104(4) 0.3428(4) 0.04071(16) 0.168(3) Uani 1 1 d U . .
H10 H 1.0393 0.3551 0.0514 0.202 Uiso 1 1 calc R . .
C23 C 1.0034(5) 0.3708(4) 0.01992(17) 0.154(3) Uani 1 1 d U . .
C24 C 0.9638(4) 0.3506(3) 0.00507(15) 0.143(2) Uani 1 1 d U . .
H11 H 0.9601 0.3691 -0.0091 0.172 Uiso 1 1 calc R . .
C25 C 0.9289(4) 0.3058(3) 0.00893(15) 0.132(2) Uani 1 1 d U . .
C26 C 0.9807(4) 0.2646(4) 0.06747(15) 0.186(3) Uani 1 1 d U . .
H12 H 0.9475 0.2739 0.0776 0.279 Uiso 1 1 calc R . .
H13 H 1.0185 0.2757 0.0745 0.279 Uiso 1 1 calc R . .
H14 H 0.9810 0.2241 0.0646 0.279 Uiso 1 1 calc R . .
C27 C 1.0405(4) 0.4213(4) 0.01455(15) 0.179(3) Uani 1 1 d U . .
H15 H 1.0221 0.4546 0.0213 0.269 Uiso 1 1 calc R . .
H16 H 1.0428 0.4260 -0.0019 0.269 Uiso 1 1 calc R . .
H17 H 1.0808 0.4163 0.0207 0.269 Uiso 1 1 calc R . .
C28 C 0.8868(3) 0.2850(4) -0.00759(16) 0.156(3) Uani 1 1 d U . .
H18 H 0.8460 0.2923 -0.0024 0.234 Uiso 1 1 calc R . .
H19 H 0.8924 0.2445 -0.0095 0.234 Uiso 1 1 calc R . .
H20 H 0.8934 0.3039 -0.0221 0.234 Uiso 1 1 calc R . .
O2 O 0.89606(14) 0.03526(16) 0.02545(7) 0.1055(12) Uani 1 1 d U . .
C29 C 0.9225(4) -0.0101(3) 0.01880(16) 0.105(2) Uani 0.628(6) 1 d PGU A 1
C30 C 0.9117(3) -0.0336(3) -0.00237(14) 0.107(2) Uani 0.628(6) 1 d PGU A 1
C31 C 0.9422(3) -0.0816(3) -0.00901(13) 0.117(3) Uani 0.628(6) 1 d PGU A 1
H21 H 0.9349 -0.0976 -0.0235 0.141 Uiso 0.628(6) 1 calc PR A 1
C32 C 0.9834(3) -0.1062(3) 0.00553(17) 0.123(3) Uani 0.628(6) 1 d PGU A 1
C33 C 0.9942(3) -0.0828(3) 0.02671(15) 0.119(3) Uani 0.628(6) 1 d PGU A 1
H22 H 1.0224 -0.0996 0.0366 0.143 Uiso 0.628(6) 1 calc PR A 1
C34 C 0.9637(4) -0.0348(3) 0.03334(13) 0.109(3) Uani 0.628(6) 1 d PGU A 1
C35 C 0.8675(6) -0.0030(6) -0.0183(3) 0.119(4) Uani 0.628(6) 1 d PU A 1
H25 H 0.8829 0.0345 -0.0218 0.179 Uiso 0.628(6) 1 calc PR A 1
H26 H 0.8286 0.0004 -0.0108 0.179 Uiso 0.628(6) 1 calc PR A 1
H27 H 0.8630 -0.0244 -0.0323 0.179 Uiso 0.628(6) 1 calc PR A 1
C36 C 1.0183(5) -0.1582(5) -0.0010(3) 0.161(5) Uani 0.628(6) 1 d PU A 1
H28 H 1.0521 -0.1630 0.0094 0.242 Uiso 0.628(6) 1 calc PR A 1
H29 H 1.0331 -0.1543 -0.0165 0.242 Uiso 0.628(6) 1 calc PR A 1
H30 H 0.9921 -0.1911 0.0000 0.242 Uiso 0.628(6) 1 calc PR A 1
C37 C 0.9751(6) -0.0104(6) 0.0557(2) 0.137(4) Uani 0.628(6) 1 d PU A 1
H31 H 0.9692 -0.0390 0.0674 0.205 Uiso 0.628(6) 1 calc PR A 1
H32 H 0.9474 0.0208 0.0584 0.205 Uiso 0.628(6) 1 calc PR A 1
H33 H 1.0163 0.0035 0.0564 0.205 Uiso 0.628(6) 1 calc PR A 1
C29A C 0.9234(8) -0.0118(6) 0.0134(2) 0.106(3) Uani 0.372(6) 1 d PGU A 2
C30A C 0.9059(6) -0.0151(5) -0.0092(3) 0.106(3) Uani 0.372(6) 1 d PGU A 2
C31A C 0.9271(5) -0.0583(5) -0.0228(2) 0.112(3) Uani 0.372(6) 1 d PGU A 2
H23 H 0.9151 -0.0606 -0.0382 0.134 Uiso 0.372(6) 1 calc PR A 2
C32A C 0.9658(6) -0.0981(5) -0.0138(2) 0.118(3) Uani 0.372(6) 1 d PGU A 2
C33A C 0.9833(5) -0.0948(5) 0.0087(3) 0.119(3) Uani 0.372(6) 1 d PGU A 2
H24 H 1.0098 -0.1220 0.0148 0.143 Uiso 0.372(6) 1 calc PR A 2
C34A C 0.9621(6) -0.0516(6) 0.0223(2) 0.113(3) Uani 0.372(6) 1 d PGU A 2
C35A C 0.8681(10) 0.0328(9) -0.0189(4) 0.114(5) Uani 0.372(6) 1 d PU A 2
H34 H 0.8662 0.0293 -0.0354 0.171 Uiso 0.372(6) 1 calc PR A 2
H35 H 0.8863 0.0688 -0.0149 0.171 Uiso 0.372(6) 1 calc PR A 2
H36 H 0.8276 0.0309 -0.0126 0.171 Uiso 0.372(6) 1 calc PR A 2
C36A C 0.9879(8) -0.1495(8) -0.0285(4) 0.150(6) Uani 0.372(6) 1 d PU A 2
H37 H 1.0052 -0.1357 -0.0427 0.224 Uiso 0.372(6) 1 calc PR A 2
H38 H 0.9541 -0.1742 -0.0318 0.224 Uiso 0.372(6) 1 calc PR A 2
H39 H 1.0184 -0.1703 -0.0200 0.224 Uiso 0.372(6) 1 calc PR A 2
C37A C 0.9834(10) -0.0469(10) 0.0458(4) 0.132(5) Uani 0.372(6) 1 d PU A 2
H40 H 1.0242 -0.0616 0.0469 0.197 Uiso 0.372(6) 1 calc PR A 2
H41 H 0.9570 -0.0685 0.0558 0.197 Uiso 0.372(6) 1 calc PR A 2
H42 H 0.9830 -0.0075 0.0505 0.197 Uiso 0.372(6) 1 calc PR A 2

loop_
_atom_site_aniso_label
_atom_site_aniso_U_11
_atom_site_aniso_U_22
_atom_site_aniso_U_33
_atom_site_aniso_U_23
_atom_site_aniso_U_13
_atom_site_aniso_U_12
C1 0.081(4) 0.165(6) 0.041(4) 0.000 0.000 0.033(4)
C2 0.086(3) 0.150(4) 0.042(3) 0.000(3) 0.004(2) 0.024(3)
C3 0.077(3) 0.160(4) 0.050(3) 0.000(3) 0.001(2) 0.018(3)
C4 0.068(3) 0.171(5) 0.052(3) 0.012(3) 0.004(2) 0.009(3)
C5 0.074(4) 0.157(6) 0.048(3) 0.000 0.000 0.006(4)
C6 0.091(3) 0.129(4) 0.039(2) 0.001(3) 0.002(2) 0.031(3)
C7 0.111(3) 0.134(4) 0.053(3) 0.013(3) 0.016(3) 0.038(3)
C8 0.140(4) 0.136(5) 0.082(4) 0.007(4) 0.042(3) 0.037(4)
C9 0.167(5) 0.134(5) 0.110(4) 0.010(4) 0.062(4) 0.035(4)
C10 0.163(5) 0.130(5) 0.120(5) 0.012(4) 0.060(4) 0.030(4)
C11 0.138(4) 0.111(4) 0.101(4) 0.008(3) 0.048(3) 0.030(3)
C12 0.112(3) 0.120(4) 0.062(3) 0.015(3) 0.020(3) 0.031(3)
C13 0.086(3) 0.122(4) 0.050(3) 0.019(3) 0.011(2) 0.009(3)
C14 0.080(3) 0.121(4) 0.059(3) 0.009(3) 0.004(2) 0.008(3)
C15 0.072(3) 0.113(4) 0.092(3) -0.008(3) 0.011(3) 0.014(3)
C16 0.087(3) 0.124(4) 0.125(4) -0.013(4) 0.032(3) -0.007(3)
C17 0.091(3) 0.134(4) 0.126(4) -0.014(4) 0.028(3) -0.001(3)
C18 0.075(3) 0.145(5) 0.094(4) -0.009(3) 0.013(3) 0.001(3)
C19 0.073(3) 0.133(4) 0.058(3) 0.000(3) 0.001(2) 0.011(3)
O1 0.142(3) 0.112(3) 0.117(3) 0.004(2) 0.065(3) 0.007(2)
C20 0.160(5) 0.131(5) 0.125(5) -0.012(4) 0.068(4) 0.004(4)
C21 0.184(6) 0.159(6) 0.126(5) -0.021(5) 0.063(5) -0.007(5)
C22 0.203(6) 0.165(6) 0.138(6) -0.024(5) 0.051(5) -0.014(5)
C23 0.183(6) 0.153(5) 0.126(6) -0.015(5) 0.068(5) -0.022(5)
C24 0.169(6) 0.134(5) 0.128(5) -0.011(4) 0.070(5) 0.006(5)
C25 0.150(5) 0.119(5) 0.127(5) -0.002(4) 0.069(4) 0.005(4)
C26 0.220(8) 0.212(8) 0.127(7) -0.020(6) 0.027(6) -0.013(7)
C27 0.212(8) 0.173(7) 0.153(7) -0.016(6) 0.075(6) -0.020(6)
C28 0.157(6) 0.155(7) 0.155(7) 0.017(6) 0.049(6) 0.017(5)
O2 0.080(2) 0.117(3) 0.119(3) -0.011(2) 0.0351(19) 0.0050(19)
C29 0.072(3) 0.108(4) 0.134(5) -0.005(4) 0.040(4) 0.005(3)
C30 0.075(4) 0.104(5) 0.143(6) -0.012(4) 0.051(4) -0.004(4)
C31 0.088(4) 0.108(5) 0.157(6) -0.009(4) 0.050(4) -0.007(4)
C32 0.097(4) 0.107(5) 0.163(6) -0.003(5) 0.056(5) 0.003(4)
C33 0.098(4) 0.104(5) 0.155(6) -0.001(5) 0.037(5) 0.009(4)
C34 0.084(4) 0.102(5) 0.140(6) 0.001(5) 0.033(5) 0.003(4)
C35 0.109(6) 0.114(8) 0.135(8) -0.030(8) 0.015(6) -0.019(8)
C36 0.137(8) 0.112(8) 0.235(13) 0.010(8) 0.087(9) 0.004(6)
C37 0.119(7) 0.138(9) 0.154(10) 0.004(7) 0.005(7) 0.006(7)
C29A 0.075(4) 0.108(5) 0.134(5) -0.008(5) 0.039(4) 0.004(4)
C30A 0.074(5) 0.108(5) 0.137(6) -0.012(5) 0.044(5) 0.005(5)
C31A 0.079(5) 0.103(6) 0.152(7) -0.008(6) 0.046(5) 0.002(5)
C32A 0.083(5) 0.105(5) 0.165(7) -0.015(6) 0.048(6) 0.004(5)
C33A 0.094(5) 0.106(5) 0.159(6) -0.004(5) 0.049(5) 0.005(4)
C34A 0.087(5) 0.107(5) 0.144(6) -0.002(5) 0.040(5) 0.003(4)
C35A 0.099(9) 0.111(12) 0.131(11) -0.012(12) 0.010(9) 0.011(11)
C36A 0.108(10) 0.127(12) 0.213(16) -0.061(12) 0.053(11) 0.009(9)
C37A 0.112(8) 0.127(10) 0.155(10) 0.003(9) 0.023(9) 0.016(9)

loop_
_atom_type_symbol
_atom_type_description
_atom_type_scat_dispersion_real
_atom_type_scat_dispersion_imag
_atom_type_scat_source
C C 0.0033 0.0016 'International Tables Vol C Tables 4.2.6.8 and 6.1.1.4'
H H 0.0000 0.0000 'International Tables Vol C Tables 4.2.6.8 and 6.1.1.4'
O O 0.0106 0.0060 'International Tables Vol C Tables 4.2.6.8 and 6.1.1.4'

loop_
_geom_angle_atom_site_label_1
_geom_angle_atom_site_label_2
_geom_angle_atom_site_label_3
_geom_angle
_geom_angle_site_symmetry_1
_geom_angle_site_symmetry_3
C2 C1 C2 125.1(6) 2_655 .
C2 C1 H1 117.4 2_655 .
C2 C1 H1 117.4 . .
C1 C2 C3 118.5(5) . .
C1 C2 C6 122.5(4) . .
C3 C2 C6 119.0(4) . .
C2 C3 C5 119.0(4) . .
C2 C3 C4 123.1(4) . .
C5 C3 C4 117.9(4) . .
C4 C4 C3 122.0(3) 3 .
C4 C4 H2 119.0 3 .
C3 C4 H2 119.0 . .
C5 C5 C3 120.2(3) 3 2_655
C5 C5 C3 120.2(3) 3 .
C3 C5 C3 119.7(6) 2_655 .
C19 C6 C7 122.0(5) . .
C19 C6 C2 119.7(5) . .
C7 C6 C2 118.2(5) . .
C6 C7 C8 124.3(6) . .
C6 C7 C12 118.5(5) . .
C8 C7 C12 117.2(6) . .
C9 C8 C7 121.0(6) . .
C9 C8 H3 119.5 . .
C7 C8 H3 119.5 . .
C8 C9 C10 122.4(6) . .
C8 C9 H4 118.8 . .
C10 C9 H4 118.8 . .
C11 C10 C9 119.7(7) . .
C11 C10 H5 120.2 . .
C9 C10 H5 120.2 . .
O1 C11 C10 125.1(6) . .
O1 C11 C12 115.4(5) . .
C10 C11 C12 119.5(6) . .
C11 C12 C13 121.6(5) . .
C11 C12 C7 120.2(6) . .
C13 C12 C7 118.2(6) . .
C14 C13 C12 123.0(5) . .
C14 C13 H6 118.5 . .
C12 C13 H6 118.5 . .
C13 C14 C15 122.0(5) . .
C13 C14 C19 117.9(5) . .
C15 C14 C19 120.2(6) . .
C16 C15 O2 124.3(5) . .
C16 C15 C14 120.6(5) . .
O2 C15 C14 115.0(5) . .
C15 C16 C17 121.0(6) . .
C15 C16 H7 119.5 . .
C17 C16 H7 119.5 . .
C18 C17 C16 120.2(6) . .
C18 C17 H8 119.9 . .
C16 C17 H8 119.9 . .
C17 C18 C19 122.5(5) . .
C17 C18 H9 118.7 . .
C19 C18 H9 118.7 . .
C6 C19 C18 124.2(5) . .
C6 C19 C14 120.4(5) . .
C18 C19 C14 115.5(5) . .
C11 O1 C20 118.3(5) . .
C21 C20 O1 118.7(9) . .
C21 C20 C25 120.6(10) . .
O1 C20 C25 120.3(9) . .
C20 C21 C22 119.0(10) . .
C20 C21 C26 121.6(9) . .
C22 C21 C26 119.4(10) . .
C23 C22 C21 119.2(10) . .
C23 C22 H10 120.4 . .
C21 C22 H10 120.4 . .
C24 C23 C22 118.2(9) . .
C24 C23 C27 121.3(9) . .
C22 C23 C27 120.5(10) . .
C23 C24 C25 124.2(10) . .
C23 C24 H11 117.9 . .
C25 C24 H11 117.9 . .
C24 C25 C20 118.8(10) . .
C24 C25 C28 122.6(9) . .
C20 C25 C28 118.6(8) . .
C21 C26 H12 109.5 . .
C21 C26 H13 109.5 . .
H12 C26 H13 109.5 . .
C21 C26 H14 109.5 . .
H12 C26 H14 109.5 . .
H13 C26 H14 109.5 . .
C23 C27 H15 109.5 . .
C23 C27 H16 109.5 . .
H15 C27 H16 109.5 . .
C23 C27 H17 109.5 . .
H15 C27 H17 109.5 . .
H16 C27 H17 109.5 . .
C25 C28 H18 109.5 . .
C25 C28 H19 109.5 . .
H18 C28 H19 109.5 . .
C25 C28 H20 109.5 . .
H18 C28 H20 109.5 . .
H19 C28 H20 109.5 . .
C29 O2 C15 117.4(6) . .
C29 O2 C29A 11.5(9) . .
C15 O2 C29A 121.3(8) . .
O2 C29 C30 122.0(6) . .
O2 C29 C34 118.0(6) . .
C30 C29 C34 120.0 . .
C31 C30 C29 120.0 . .
C31 C30 C35 122.1(7) . .
C29 C30 C35 117.8(7) . .
C30 C31 C32 120.0 . .
C30 C31 H21 120.0 . .
C32 C31 H21 120.0 . .
C33 C32 C31 120.0 . .
C33 C32 C36 117.9(8) . .
C31 C32 C36 122.1(8) . .
C34 C33 C32 120.0 . .
C34 C33 H22 120.0 . .
C32 C33 H22 120.0 . .
C33 C34 C29 120.0 . .
C33 C34 C37 119.8(7) . .
C29 C34 C37 120.2(7) . .
C30A C29A C34A 120.0 . .
C30A C29A O2 113.1(10) . .
C34A C29A O2 126.9(10) . .
C31A C30A C29A 120.0 . .
C31A C30A C35A 121.6(13) . .
C29A C30A C35A 118.1(13) . .
C32A C31A C30A 120.0 . .
C32A C31A H23 120.0 . .
C30A C31A H23 120.0 . .
C31A C32A C33A 120.0 . .
C31A C32A C36A 121.2(13) . .
C33A C32A C36A 118.7(13) . .
C34A C33A C32A 120.0 . .
C34A C33A H24 120.0 . .
C32A C33A H24 120.0 . .
C33A C34A C29A 120.0 . .
C33A C34A C37A 119.4(13) . .
C29A C34A C37A 120.5(13) . .
C30A C35A H34 109.5 . .
C30A C35A H35 109.5 . .
H34 C35A H35 109.5 . .
C30A C35A H36 109.5 . .
H34 C35A H36 109.5 . .
H35 C35A H36 109.5 . .
C32A C36A H37 109.5 . .
C32A C36A H38 109.5 . .
H37 C36A H38 109.5 . .
C32A C36A H39 109.5 . .
H37 C36A H39 109.5 . .
H38 C36A H39 109.5 . .
C34A C37A H40 109.5 . .
C34A C37A H41 109.5 . .
H40 C37A H41 109.5 . .
C34A C37A H42 109.5 . .
H40 C37A H42 109.5 . .
H41 C37A H42 109.5 . .

loop_
_geom_bond_atom_site_label_1
_geom_bond_atom_site_label_2
_geom_bond_distance
_geom_bond_site_symmetry_2
C1 C2 1.355(6) 2_655
C1 C2 1.355(6) .
C1 H1 0.9500 .
C2 C3 1.407(6) .
C2 C6 1.508(7) .
C3 C5 1.423(6) .
C3 C4 1.424(6) .
C4 C4 1.336(9) 3
C4 H2 0.9500 .
C5 C5 1.413(13) 3
C5 C3 1.423(6) 2_655
C6 C19 1.363(7) .
C6 C7 1.400(7) .
C7 C8 1.411(8) .
C7 C12 1.437(7) .
C8 C9 1.319(8) .
C8 H3 0.9500 .
C9 C10 1.410(8) .
C9 H4 0.9500 .
C10 C11 1.360(8) .
C10 H5 0.9500 .
C11 O1 1.357(7) .
C11 C12 1.409(8) .
C12 C13 1.417(7) .
C13 C14 1.360(7) .
C13 H6 0.9500 .
C14 C15 1.405(7) .
C14 C19 1.450(7) .
C15 C16 1.348(7) .
C15 O2 1.362(6) .
C16 C17 1.409(7) .
C16 H7 0.9500 .
C17 C18 1.339(7) .
C17 H8 0.9500 .
C18 C19 1.441(7) .
C18 H9 0.9500 .
O1 C20 1.362(9) .
C20 C21 1.342(11) .
C20 C25 1.412(11) .
C21 C22 1.443(11) .
C21 C26 1.491(12) .
C22 C23 1.406(12) .
C22 H10 0.9500 .
C23 C24 1.336(11) .
C23 C27 1.495(11) .
C24 C25 1.345(9) .
C24 H11 0.9500 .
C25 C28 1.443(10) .
C26 H12 0.9800 .
C26 H13 0.9800 .
C26 H14 0.9800 .
C27 H15 0.9800 .
C27 H16 0.9800 .
C27 H17 0.9800 .
C28 H18 0.9800 .
C28 H19 0.9800 .
C28 H20 0.9800 .
O2 C29 1.295(6) .
O2 C29A 1.463(9) .
C29 C30 1.3900 .
C29 C34 1.3900 .
C30 C31 1.3900 .
C30 C35 1.547(16) .
C31 C32 1.3900 .
C31 H21 0.9500 .
C32 C33 1.3900 .
C32 C36 1.515(11) .
C33 C34 1.3900 .
C33 H22 0.9500 .
C34 C37 1.467(15) .
C35 H25 0.9800 .
C35 H26 0.9800 .
C35 H27 0.9800 .
C36 H28 0.9800 .
C36 H29 0.9800 .
C36 H30 0.9800 .
C37 H31 0.9800 .
C37 H32 0.9800 .
C37 H33 0.9800 .
C29A C30A 1.3900 .
C29A C34A 1.3900 .
C30A C31A 1.3900 .
C30A C35A 1.53(2) .
C31A C32A 1.3900 .
C31A H23 0.9500 .
C32A C33A 1.3900 .
C32A C36A 1.579(18) .
C33A C34A 1.3900 .
C33A H24 0.9500 .
C34A C37A 1.47(3) .
C35A H34 0.9800 .
C35A H35 0.9800 .
C35A H36 0.9800 .
C36A H37 0.9800 .
C36A H38 0.9800 .
C36A H39 0.9800 .
C37A H40 0.9800 .
C37A H41 0.9800 .
C37A H42 0.9800 .

loop_
_geom_torsion_atom_site_label_1
_geom_torsion_atom_site_label_2
_geom_torsion_atom_site_label_3
_geom_torsion_atom_site_label_4
_geom_torsion
_geom_torsion_site_symmetry_1
_geom_torsion_site_symmetry_4
C2 C1 C2 C3 1.8(4) 2_655 .
C2 C1 C2 C6 179.9(6) 2_655 .
C1 C2 C3 C5 -3.4(7) . .
C6 C2 C3 C5 178.3(4) . .
C1 C2 C3 C4 179.0(4) . .
C6 C2 C3 C4 0.8(8) . .
C2 C3 C4 C4 178.9(7) . 3
C5 C3 C4 C4 1.3(10) . 3
C2 C3 C5 C5 -178.3(4) . 3
C4 C3 C5 C5 -0.6(6) . 3
C2 C3 C5 C3 1.7(4) . 2_655
C4 C3 C5 C3 179.4(6) . 2_655
C1 C2 C6 C19 -83.2(6) . .
C3 C2 C6 C19 94.9(6) . .
C1 C2 C6 C7 98.5(6) . .
C3 C2 C6 C7 -83.3(6) . .
C19 C6 C7 C8 -177.9(5) . .
C2 C6 C7 C8 0.3(8) . .
C19 C6 C7 C12 2.5(7) . .
C2 C6 C7 C12 -179.3(4) . .
C6 C7 C8 C9 -178.9(6) . .
C12 C7 C8 C9 0.7(9) . .
C7 C8 C9 C10 -0.9(12) . .
C8 C9 C10 C11 -0.6(12) . .
C9 C10 C11 O1 179.4(7) . .
C9 C10 C11 C12 2.3(11) . .
O1 C11 C12 C13 2.8(9) . .
C10 C11 C12 C13 -179.8(6) . .
O1 C11 C12 C7 -179.9(5) . .
C10 C11 C12 C7 -2.5(9) . .
C6 C7 C12 C11 -179.4(5) . .
C8 C7 C12 C11 1.0(8) . .
C6 C7 C12 C13 -2.0(7) . .
C8 C7 C12 C13 178.4(5) . .
C11 C12 C13 C14 178.3(5) . .
C7 C12 C13 C14 1.0(8) . .
C12 C13 C14 C15 180.0(5) . .
C12 C13 C14 C19 -0.2(7) . .
C13 C14 C15 C16 179.0(5) . .
C19 C14 C15 C16 -0.8(8) . .
C13 C14 C15 O2 1.7(7) . .
C19 C14 C15 O2 -178.1(4) . .
O2 C15 C16 C17 177.7(5) . .
C14 C15 C16 C17 0.7(9) . .
C15 C16 C17 C18 0.3(10) . .
C16 C17 C18 C19 -1.2(9) . .
C7 C6 C19 C18 178.6(5) . .
C2 C6 C19 C18 0.5(7) . .
C7 C6 C19 C14 -1.8(7) . .
C2 C6 C19 C14 -179.9(4) . .
C17 C18 C19 C6 -179.4(5) . .
C17 C18 C19 C14 1.0(8) . .
C13 C14 C19 C6 0.6(7) . .
C15 C14 C19 C6 -179.6(5) . .
C13 C14 C19 C18 -179.8(4) . .
C15 C14 C19 C18 0.0(7) . .
C10 C11 O1 C20 2.4(11) . .
C12 C11 O1 C20 179.6(7) . .
C11 O1 C20 C21 87.3(9) . .
C11 O1 C20 C25 -100.3(7) . .
O1 C20 C21 C22 173.7(6) . .
C25 C20 C21 C22 1.4(12) . .
O1 C20 C21 C26 -4.4(12) . .
C25 C20 C21 C26 -176.8(7) . .
C20 C21 C22 C23 1.0(12) . .
C26 C21 C22 C23 179.2(7) . .
C21 C22 C23 C24 -2.6(12) . .
C21 C22 C23 C27 178.6(7) . .
C22 C23 C24 C25 1.8(12) . .
C27 C23 C24 C25 -179.5(7) . .
C23 C24 C25 C20 0.7(11) . .
C23 C24 C25 C28 -179.7(8) . .
C21 C20 C25 C24 -2.3(11) . .
O1 C20 C25 C24 -174.5(6) . .
C21 C20 C25 C28 178.0(7) . .
O1 C20 C25 C28 5.8(10) . .
C16 C15 O2 C29 -0.9(9) . .
C14 C15 O2 C29 176.2(6) . .
C16 C15 O2 C29A 11.5(11) . .
C14 C15 O2 C29A -171.4(8) . .
C15 O2 C29 C30 88.6(7) . .
C29A O2 C29 C30 -24(5) . .
C15 O2 C29 C34 -93.0(6) . .
C29A O2 C29 C34 154(6) . .
O2 C29 C30 C31 178.4(9) . .
C34 C29 C30 C31 0.0 . .
O2 C29 C30 C35 1.1(8) . .
C34 C29 C30 C35 -177.4(8) . .
C29 C30 C31 C32 0.0 . .
C35 C30 C31 C32 177.3(8) . .
C30 C31 C32 C33 0.0 . .
C30 C31 C32 C36 -179.4(8) . .
C31 C32 C33 C34 0.0 . .
C36 C32 C33 C34 179.4(8) . .
C32 C33 C34 C29 0.0 . .
C32 C33 C34 C37 179.8(8) . .
O2 C29 C34 C33 -178.5(8) . .
C30 C29 C34 C33 0.0 . .
O2 C29 C34 C37 1.7(9) . .
C30 C29 C34 C37 -179.8(8) . .
C29 O2 C29A C30A 163(6) . .
C15 O2 C29A C30A 89.0(9) . .
C29 O2 C29A C34A -16(5) . .
C15 O2 C29A C34A -89.5(12) . .
C34A C29A C30A C31A 0.0 . .
O2 C29A C30A C31A -178.6(14) . .
C34A C29A C30A C35A -174.2(15) . .
O2 C29A C30A C35A 7.2(13) . .
C29A C30A C31A C32A 0.0 . .
C35A C30A C31A C32A 174.0(16) . .
C30A C31A C32A C33A 0.0 . .
C30A C31A C32A C36A 176.8(14) . .
C31A C32A C33A C34A 0.0 . .
C36A C32A C33A C34A -176.9(14) . .
C32A C33A C34A C29A 0.0 . .
C32A C33A C34A C37A -177.0(15) . .
C30A C29A C34A C33A 0.0 . .
O2 C29A C34A C33A 178.4(16) . .
C30A C29A C34A C37A 176.9(15) . .
O2 C29A C34A C37A -4.7(17) . .

loop_
_platon_squeeze_void_nr
_platon_squeeze_void_average_x
_platon_squeeze_void_average_y
_platon_squeeze_void_average_z
_platon_squeeze_void_volume
_platon_squeeze_void_count_electrons
_platon_squeeze_void_content
1 -0.006 0.115 0.125 3050 356 ' '
2 -0.007 0.362 0.375 3050 356 ' '
3 -0.006 0.615 0.625 3050 356 ' '
4 -0.007 0.862 0.875 3050 356 ' '
